data_4511652
loop_
_publ_author_name
'Abourahma, Heba'
'Bodwell, Graham J.'
'Lu, Jianjiang'
'Moulton, Brian'
'Pottie, Ian R.'
'Walsh, Rosa Bailey'
'Zaworotko, Michael J.'

_publ_section_title
;
 Coordination Polymers from Calixarene-Like [Cu2(Dicarboxylate)2]4Building
 Blocks:&#x2009; Structural Diversity via Atropisomerism
;
_journal_issue 4
_journal_name_full 'Crystal Growth &amp; Design'
_journal_page_first 513
_journal_paper_doi 10.1021/cg0340345
_journal_volume 3
_journal_year 2003
_chemical_formula_sum 'C18 H10 Cu N O5'
_chemical_formula_weight 383.81
_chemical_name_systematic
; 
 ? 
;
_space_group_IT_number 130
_symmetry_cell_setting tetragonal
_symmetry_space_group_name_Hall '-P 4a 2ac'
_symmetry_space_group_name_H-M 'P 4/n c c :2'
_atom_sites_solution_hydrogens geom
_atom_sites_solution_primary direct
_atom_sites_solution_secondary difmap
_audit_creation_method SHELXL-97
_cell_angle_alpha 90.00
_cell_angle_beta 90.00
_cell_angle_gamma 90.00
_cell_formula_units_Z 18
_cell_length_a 18.7912(8)
_cell_length_b 18.7912(8)
_cell_length_c 16.8886(10)
_cell_measurement_temperature 173(2)
_cell_volume 5963.5(5)
_computing_cell_refinement 'Bruker SMART'
_computing_data_collection 'Bruker SMART'
_computing_data_reduction 'Bruker SHELXTL'
_computing_molecular_graphics 'Bruker SHELXTL'
_computing_publication_material 'Bruker SHELXTL'
_computing_structure_refinement 'SHELXL-97 (Sheldrick, 1997)'
_computing_structure_solution 'SHELXS-97 (Sheldrick, 1990)'
_diffrn_ambient_temperature 173(2)
_diffrn_measured_fraction_theta_full 0.979
_diffrn_measured_fraction_theta_max 0.979
_diffrn_measurement_device_type 'CCD area detector'
_diffrn_measurement_method 'phi and omega scans'
_diffrn_radiation_monochromator graphite
_diffrn_radiation_source 'fine-focus sealed tube'
_diffrn_radiation_type MoK\a
_diffrn_radiation_wavelength 0.71073
_diffrn_reflns_av_R_equivalents 0.0560
_diffrn_reflns_av_sigmaI/netI 0.0502
_diffrn_reflns_limit_h_max 24
_diffrn_reflns_limit_h_min -23
_diffrn_reflns_limit_k_max 25
_diffrn_reflns_limit_k_min -20
_diffrn_reflns_limit_l_max 22
_diffrn_reflns_limit_l_min -21
_diffrn_reflns_number 33929
_diffrn_reflns_theta_full 28.27
_diffrn_reflns_theta_max 28.27
_diffrn_reflns_theta_min 1.53
_exptl_absorpt_coefficient_mu 1.683
_exptl_absorpt_correction_type none
_exptl_crystal_colour blue
_exptl_crystal_density_diffrn 1.924
_exptl_crystal_density_method 'not measured'
_exptl_crystal_description rod
_exptl_crystal_F_000 3492
_exptl_crystal_size_max .1
_exptl_crystal_size_mid .1
_exptl_crystal_size_min .2
_refine_diff_density_max 0.926
_refine_diff_density_min -0.523
_refine_diff_density_rms 0.084
_refine_ls_extinction_method none
_refine_ls_goodness_of_fit_ref 0.866
_refine_ls_hydrogen_treatment mixed
_refine_ls_matrix_type full
_refine_ls_number_parameters 231
_refine_ls_number_reflns 3632
_refine_ls_number_restraints 0
_refine_ls_restrained_S_all 0.866
_refine_ls_R_factor_all 0.0680
_refine_ls_R_factor_gt 0.0407
_refine_ls_shift/su_max 0.014
_refine_ls_shift/su_mean 0.001
_refine_ls_structure_factor_coef Fsqd
_refine_ls_weighting_details 'calc w=1/[\s^2^(Fo^2^)+(0.0702P)^2^+0.0000P] where P=(Fo^2^+2Fc^2^)/3'
_refine_ls_weighting_scheme calc
_refine_ls_wR_factor_gt 0.1063
_refine_ls_wR_factor_ref 0.1139
_reflns_number_gt 2289
_reflns_number_total 3632
_reflns_threshold_expression >2sigma(I)
_cod_data_source_file JL12263.CIF
_cod_data_source_block jl12263s
_cod_depositor_comments
;
The following automatic conversions were performed:

'_symmetry_cell_setting' value 'Tetragonal' changed to 'tetragonal'
according to
/usr/data/users/saulius/automatic-downloads/retrospective/ACS/lib/dictionaries/cif_core.dic
dictionary named 'cif_core.dic' version 2.4.2 from 2011-04-26.

Automatic conversion script
Id: cif_fix_values 2281 2013-09-26 08:29:07Z andrius 
;
_cod_original_sg_symbol_H-M P4/ncc
_cod_database_code 4511652

loop_
_symmetry_equiv_pos_as_xyz
'x, y, z'
'-x+1/2, -y+1/2, z'
'-y+1/2, x, z'
'y, -x+1/2, z'
'-x, y+1/2, -z+1/2'
'x+1/2, -y, -z+1/2'
'y+1/2, x+1/2, -z+1/2'
'-y, -x, -z+1/2'
'-x, -y, -z'
'x-1/2, y-1/2, -z'
'y-1/2, -x, -z'
'-y, x-1/2, -z'
'x, -y-1/2, z-1/2'
'-x-1/2, y, z-1/2'
'-y-1/2, -x-1/2, z-1/2'
'y, x, z-1/2'

loop_
_atom_site_label
_atom_site_type_symbol
_atom_site_fract_x
_atom_site_fract_y
_atom_site_fract_z
_atom_site_U_iso_or_equiv
_atom_site_adp_type
_atom_site_occupancy
_atom_site_symmetry_multiplicity
_atom_site_calc_flag
_atom_site_refinement_flags
Cu1 Cu 0.477920(17) 0.046662(17) 0.69245(2) 0.02720(13) Uani 1 1 d .
O3 O 0.46403(10) -0.04702(10) 0.64647(14) 0.0364(5) Uani 1 1 d .
C2 C 0.48780(14) -0.10324(15) 0.67707(19) 0.0315(7) Uani 1 1 d .
O4 O 0.39397(10) 0.02716(11) 0.76258(13) 0.0360(5) Uani 1 1 d .
C1 C 0.63042(15) 0.02928(14) 0.6804(2) 0.0318(7) Uani 1 1 d .
O1 O 0.57560(10) 0.05056(10) 0.64624(14) 0.0384(5) Uani 1 1 d .
O2 O 0.49808(11) 0.13235(10) 0.75359(14) 0.0378(5) Uani 1 1 d .
N11 N 0.42899(12) 0.10525(12) 0.59697(14) 0.0287(6) Uani 1 1 d .
C8 C 0.76390(14) 0.01939(14) 0.6751(2) 0.0301(7) Uani 1 1 d .
H8 H 0.7629 -0.0039 0.7251 0.036 Uiso 1 1 calc R
C7 C 0.46789(15) -0.17182(15) 0.6381(2) 0.0381(8) Uani 1 1 d .
C3 C 0.70037(15) 0.04061(16) 0.6394(2) 0.0382(8) Uani 1 1 d .
C15 C 0.41450(16) 0.07750(16) 0.5265(2) 0.0366(7) Uani 1 1 d .
H15 H 0.4225 0.0281 0.5186 0.044 Uiso 1 1 calc R
C12 C 0.39089(19) 0.21729(18) 0.5471(2) 0.0480(9) Uani 1 1 d .
H12 H 0.3831 0.2665 0.5563 0.058 Uiso 1 1 calc R
C11 C 0.41667(18) 0.17475(16) 0.6067(2) 0.0403(8) Uani 1 1 d .
H11 H 0.4261 0.1956 0.6568 0.048 Uiso 1 1 calc R
C13 C 0.37661(19) 0.18869(19) 0.4750(2) 0.0467(9) Uani 1 1 d .
H13 H 0.3589 0.2175 0.4332 0.056 Uiso 1 1 calc R
C5 C 0.4198(3) -0.2342(2) 0.5256(3) 0.0848(17) Uani 1 1 d .
H5 H 0.3998 -0.2335 0.4739 0.102 Uiso 1 1 calc R
C14 C 0.38829(18) 0.11730(18) 0.4640(2) 0.0442(8) Uani 1 1 d .
H14 H 0.3786 0.0956 0.4144 0.053 Uiso 1 1 calc R
C6 C 0.4388(2) -0.17130(19) 0.5621(3) 0.0669(13) Uani 1 1 d .
H6 H 0.4321 -0.1274 0.5352 0.080 Uiso 1 1 calc R
C4 C 0.70179(18) 0.0700(2) 0.5642(3) 0.0691(13) Uani 1 1 d .
H4 H 0.6585 0.0832 0.5391 0.083 Uiso 1 1 calc R
C21 C 0.2974(4) 0.1560(3) 0.7694(4) 0.088(2) Uani 1 1 d .
C22 C 0.3157(7) 0.226(2) 0.7718(4) 0.253(8) Uani 1 1 d .
C31 C 0.7767(7) 0.2233(7) 0.7500 0.289(15) Uani 1 2 d S
C32 C 0.7672(14) 0.102(2) 0.8605(16) 0.290(16) Uani 0.50 1 d P
C33 C 0.763(2) 0.1689(12) 0.823(2) 0.28(2) Uani 0.50 1 d P
C34 C 0.8113(9) 0.2764(8) 0.7257(12) 0.128(5) Uani 0.50 1 d P
C35 C 0.7617(9) 0.2118(10) 0.8974(13) 0.178(9) Uani 0.50 1 d P

loop_
_atom_site_aniso_label
_atom_site_aniso_U_11
_atom_site_aniso_U_22
_atom_site_aniso_U_33
_atom_site_aniso_U_23
_atom_site_aniso_U_13
_atom_site_aniso_U_12
Cu1 0.01507(19) 0.01394(18) 0.0526(3) 0.00382(15) -0.00422(15) 0.00098(12)
O3 0.0305(11) 0.0166(10) 0.0620(15) 0.0023(10) -0.0131(10) 0.0010(8)
C2 0.0177(14) 0.0194(14) 0.057(2) 0.0015(13) -0.0026(13) 0.0013(11)
O4 0.0160(10) 0.0339(12) 0.0581(15) 0.0114(10) 0.0005(9) 0.0018(8)
C1 0.0181(14) 0.0177(14) 0.060(2) 0.0030(13) -0.0042(13) -0.0015(10)
O1 0.0154(10) 0.0372(12) 0.0625(15) 0.0144(11) -0.0024(10) 0.0026(9)
O2 0.0381(12) 0.0151(10) 0.0601(16) 0.0005(9) -0.0123(11) 0.0009(8)
N11 0.0217(12) 0.0220(12) 0.0426(16) 0.0028(10) 0.0015(11) 0.0034(9)
C8 0.0185(14) 0.0195(14) 0.052(2) 0.0071(13) -0.0005(12) -0.0001(11)
C7 0.0307(16) 0.0192(15) 0.064(2) 0.0007(14) -0.0175(15) -0.0010(12)
C3 0.0197(15) 0.0320(17) 0.063(2) 0.0156(15) -0.0017(14) -0.0013(12)
C15 0.0305(17) 0.0302(16) 0.049(2) -0.0023(15) 0.0071(14) 0.0030(13)
C12 0.062(2) 0.0284(17) 0.054(2) 0.0071(15) -0.0094(18) 0.0083(16)
C11 0.049(2) 0.0253(16) 0.046(2) 0.0029(14) -0.0072(15) 0.0065(14)
C13 0.053(2) 0.044(2) 0.043(2) 0.0162(17) 0.0023(17) 0.0005(16)
C5 0.113(4) 0.038(2) 0.104(4) -0.001(2) -0.070(3) -0.005(2)
C14 0.049(2) 0.050(2) 0.0334(19) 0.0018(15) 0.0057(15) -0.0033(17)
C6 0.073(3) 0.0278(19) 0.100(3) 0.007(2) -0.045(2) -0.0017(17)
C4 0.0269(19) 0.080(3) 0.100(3) 0.053(3) -0.004(2) 0.0054(18)
C21 0.060(4) 0.071(4) 0.134(6) 0.012(3) 0.007(3) -0.011(3)
C22 0.127(10) 0.58(3) 0.056(4) -0.027(14) 0.002(5) 0.128(14)
C31 0.188(13) 0.188(13) 0.49(4) 0.095(18) 0.095(18) -0.003(15)
C32 0.26(3) 0.41(5) 0.20(3) -0.13(3) 0.05(2) -0.07(3)
C33 0.49(6) 0.105(17) 0.25(3) 0.012(19) -0.14(3) 0.07(3)
C34 0.101(12) 0.132(14) 0.152(18) -0.003(11) 0.029(10) 0.001(10)
C35 0.093(11) 0.177(19) 0.27(2) 0.070(16) 0.027(13) -0.005(12)

loop_
_atom_type_symbol
_atom_type_description
_atom_type_scat_dispersion_real
_atom_type_scat_dispersion_imag
_atom_type_scat_source
C C 0.0033 0.0016 'International Tables Vol C Tables 4.2.6.8 and 6.1.1.4'
H H 0.0000 0.0000 'International Tables Vol C Tables 4.2.6.8 and 6.1.1.4'
N N 0.0061 0.0033 'International Tables Vol C Tables 4.2.6.8 and 6.1.1.4'
O O 0.0106 0.0060 'International Tables Vol C Tables 4.2.6.8 and 6.1.1.4'
Cu Cu 0.3201 1.2651 'International Tables Vol C Tables 4.2.6.8 and 6.1.1.4'

loop_
_geom_angle_atom_site_label_1
_geom_angle_atom_site_label_2
_geom_angle_atom_site_label_3
_geom_angle
_geom_angle_site_symmetry_1
_geom_angle_site_symmetry_3
O3 Cu1 O2 170.59(9) . .
O3 Cu1 O1 90.03(9) . .
O2 Cu1 O1 89.89(9) . .
O3 Cu1 O4 87.98(9) . .
O2 Cu1 O4 89.49(9) . .
O1 Cu1 O4 163.86(9) . .
O3 Cu1 N11 96.11(9) . .
O2 Cu1 N11 93.28(9) . .
O1 Cu1 N11 94.64(9) . .
O4 Cu1 N11 101.49(8) . .
O3 Cu1 Cu1 85.27(6) . 7_546
O2 Cu1 Cu1 85.41(6) . 7_546
O1 Cu1 Cu1 81.80(6) . 7_546
O4 Cu1 Cu1 82.07(6) . 7_546
N11 Cu1 Cu1 176.20(6) . 7_546
C2 O3 Cu1 123.3(2) . .
O3 C2 O4 125.1(3) . 7_546
O3 C2 C7 117.0(3) . .
O4 C2 C7 117.8(3) 7_546 .
C2 O4 Cu1 123.50(18) 7_546 .
O1 C1 O2 125.6(3) . 7_546
O1 C1 C3 117.8(3) . .
O2 C1 C3 116.6(3) 7_546 .
C1 O1 Cu1 124.6(2) . .
C1 O2 Cu1 122.34(18) 7_546 .
C15 N11 C11 117.3(3) . .
C15 N11 Cu1 123.84(19) . .
C11 N11 Cu1 118.7(2) . .
C7 C8 C3 120.2(3) 4_655 .
C8 C7 C6 119.4(3) 3_545 .
C8 C7 C2 120.8(3) 3_545 .
C6 C7 C2 119.8(3) . .
C4 C3 C8 119.6(3) . .
C4 C3 C1 119.7(3) . .
C8 C3 C1 120.6(3) . .
N11 C15 C14 123.0(3) . .
C13 C12 C11 119.7(3) . .
N11 C11 C12 122.7(3) . .
C12 C13 C14 118.5(3) . .
C6 C5 C4 119.9(4) . 3_545
C13 C14 C15 118.8(3) . .
C5 C6 C7 120.4(4) . .
C5 C4 C3 120.3(3) 4_655 .
C22 C21 C22 83.1(8) . 4
C21 C22 C21 172.4(8) . 3
C21 C22 C22 50.6(18) . 4
C21 C22 C22 136.2(19) 3 4
C21 C22 C22 140.6(18) . 3
C21 C22 C22 46.3(19) 3 3
C22 C22 C22 90.000(2) 4 3
C34 C31 C34 157(3) 8_666 .
C34 C31 C31 78.7(13) 8_666 2_655
C34 C31 C31 78.7(13) . 2_655
C34 C31 C33 146.3(15) 8_666 8_666
C34 C31 C33 45.3(13) . 8_666
C31 C31 C33 109.2(16) 2_655 8_666
C34 C31 C33 45.3(13) 8_666 .
C34 C31 C33 146.3(15) . .
C31 C31 C33 109.3(16) 2_655 .
C33 C31 C33 142(3) 8_666 .
C34 C31 C34 114.8(16) 8_666 7_546
C34 C31 C34 46.5(13) . 7_546
C31 C31 C34 46.5(7) 2_655 7_546
C33 C31 C34 91.4(16) 8_666 7_546
C33 C31 C34 115.4(13) . 7_546
C34 C31 C34 46.5(13) 8_666 2_655
C34 C31 C34 114.8(16) . 2_655
C31 C31 C34 46.5(7) 2_655 2_655
C33 C31 C34 115.4(13) 8_666 2_655
C33 C31 C34 91.4(16) . 2_655
C34 C31 C34 92.9(15) 7_546 2_655
C34 C33 C32 130(3) 8_666 .
C34 C33 C35 115(3) 8_666 .
C32 C33 C35 96(2) . .
C34 C33 C31 50.7(14) 8_666 .
C32 C33 C31 153(3) . .
C35 C33 C31 107.5(17) . .
C33 C34 C34 166(2) 8_666 7_546
C33 C34 C31 84(2) 8_666 .
C34 C34 C31 86.0(14) 7_546 .
C33 C34 C31 119(2) 8_666 2_655
C34 C34 C31 47.5(7) 7_546 2_655
C31 C34 C31 54.8(17) . 2_655
C35 C35 C33 121.1(12) 2_655 .

loop_
_geom_bond_atom_site_label_1
_geom_bond_atom_site_label_2
_geom_bond_distance
_geom_bond_site_symmetry_2
Cu1 O3 1.9417(19) .
Cu1 O2 1.950(2) .
Cu1 O1 1.996(2) .
Cu1 O4 2.006(2) .
Cu1 N11 2.158(2) .
Cu1 Cu1 2.6676(7) 7_546
O3 C2 1.258(3) .
C2 O4 1.260(4) 7_546
C2 C7 1.494(4) .
O4 C2 1.260(4) 7_546
C1 O1 1.246(3) .
C1 O2 1.261(4) 7_546
C1 C3 1.500(4) .
O2 C1 1.261(4) 7_546
N11 C15 1.327(4) .
N11 C11 1.336(4) .
C8 C7 1.381(4) 4_655
C8 C3 1.396(4) .
C7 C8 1.381(4) 3_545
C7 C6 1.396(5) .
C3 C4 1.385(5) .
C15 C14 1.385(5) .
C12 C13 1.358(5) .
C12 C11 1.373(4) .
C13 C14 1.372(5) .
C5 C6 1.379(5) .
C5 C4 1.382(5) 3_545
C4 C5 1.382(5) 4_655
C21 C22 1.35(4) .
C21 C22 1.45(4) 4
C22 C21 1.45(4) 3
C22 C22 1.861(12) 4
C22 C22 1.861(12) 3
C31 C34 1.260(17) 8_666
C31 C34 1.260(17) .
C31 C31 1.42(4) 2_655
C31 C33 1.62(3) 8_666
C31 C33 1.62(3) .
C31 C34 1.704(17) 7_546
C31 C34 1.704(17) 2_655
C32 C33 1.42(4) .
C33 C34 1.16(3) 8_666
C33 C35 1.50(4) .
C34 C33 1.16(3) 8_666
C34 C34 1.24(3) 7_546
C34 C31 1.704(17) 2_655
C35 C35 1.50(4) 2_655
